data_7102570
loop_
_publ_author_name
'Sakamoto, Masami'
'Kobaru, Shuichiro'
'Mino, Takashi'
'Fujita, Tsutomu'

_publ_section_title
;
 Absolute asymmetric synthesis by nucleophilic carbonyl addition using
 chiral crystals of achiral amides.
;
_journal_issue 8
_journal_name_full 'Chemical communications (Cambridge, England)'
_journal_page_first 1002
_journal_page_last 1003
_journal_paper_doi 10.1039/b315729f
_journal_year 2004
_chemical_compound_source 'Local laboratory'
_chemical_formula_moiety 'C18 H19 N O2 '
_chemical_formula_sum 'C18 H19 N O2'
_chemical_formula_weight 281.355
_chemical_name_systematic
;
?
;
_space_group_IT_number 19
_symmetry_cell_setting orthorhombic
_symmetry_space_group_name_Hall 'P 2ac 2ab'
_symmetry_space_group_name_H-M 'P 21 21 21'
_atom_sites_solution_hydrogens geom
_audit_creation_method maXus
_cell_angle_alpha 90.00
_cell_angle_beta 90.00
_cell_angle_gamma 90.00
_cell_formula_units_Z 4
_cell_length_a 10.937(5)
_cell_length_b 13.987(5)
_cell_length_c 9.896(4)
_cell_measurement_reflns_used 21
_cell_measurement_temperature 298
_cell_volume 1513.8(10)
_computing_cell_refinement 'MXC(MAC Science)'
_computing_data_collection 'MXC(MAC Science)'
_computing_data_reduction 'maXus (Mackay et al., 1999)'
_computing_molecular_graphics 'Ortep (Johnson, 1976)'
_computing_publication_material 'maXus(Mackay et al., 1999)'
_computing_structure_refinement 'maXus(Mackay et al., 1999)'
_diffrn_measurement_device 'Mac Science MXC18'
_diffrn_measurement_method '\q \w scans'
_diffrn_orient_matrix_type X=UH
_diffrn_orient_matrix_UB_11 -0.05140
_diffrn_orient_matrix_UB_12 0.02748
_diffrn_orient_matrix_UB_13 0.07394
_diffrn_orient_matrix_UB_21 -0.01728
_diffrn_orient_matrix_UB_22 -0.06589
_diffrn_orient_matrix_UB_23 0.03425
_diffrn_orient_matrix_UB_31 0.07364
_diffrn_orient_matrix_UB_32 0.00376
_diffrn_orient_matrix_UB_33 0.05980
_diffrn_radiation_source 'fine-focus sealed tube'
_diffrn_radiation_type ' CuK\a'
_diffrn_radiation_wavelength_id all
_diffrn_reflns_limit_h_max 13
_diffrn_reflns_limit_h_min 0
_diffrn_reflns_limit_k_max 17
_diffrn_reflns_limit_k_min 0
_diffrn_reflns_limit_l_max 12
_diffrn_reflns_limit_l_min 0
_diffrn_reflns_number 1667
_diffrn_reflns_theta_full 69.98
_diffrn_reflns_theta_max 69.98
_diffrn_reflns_theta_min 3.16
_exptl_absorpt_coefficient_mu 0.64
_exptl_absorpt_correction_type none
_exptl_crystal_colour Colourless
_exptl_crystal_density_diffrn 1.235
_exptl_crystal_density_method 'not measured'
_exptl_crystal_description Cube
_exptl_crystal_F_000 600
_exptl_crystal_size_max 0.50
_exptl_crystal_size_mid 0.50
_exptl_crystal_size_min 0.30
_refine_diff_density_max 0.30
_refine_diff_density_min -0.46
_refine_diff_density_rms 0.13
_refine_ls_abs_structure_details
;
;
_refine_ls_abs_structure_Rogers '_'
_refine_ls_extinction_method none
_refine_ls_goodness_of_fit_all 0.497
_refine_ls_goodness_of_fit_gt 0.462
_refine_ls_goodness_of_fit_ref 0.462
_refine_ls_hydrogen_treatment refxyz
_refine_ls_matrix_type full
_refine_ls_number_constraints 0
_refine_ls_number_parameters 227
_refine_ls_number_reflns 1616
_refine_ls_number_restraints 0
_refine_ls_R_factor_all 0.059
_refine_ls_R_factor_gt 0.059
_refine_ls_shift/su_max 0.038
_refine_ls_shift/su_mean 0.006
_refine_ls_structure_factor_coef F^2^
_refine_ls_weighting_details ' w = 1 / ( s^2^(Fo^2^) + 0.10000 * Fo^2^)'
_refine_ls_weighting_scheme sigma
_refine_ls_wR_factor_all 0.346
_refine_ls_wR_factor_gt 0.346
_refine_ls_wR_factor_ref 0.346
_reflns_d_resolution_high 0.64
_reflns_d_resolution_low 2.08
_reflns_limit_h_max 13
_reflns_limit_h_min 0
_reflns_limit_k_max 17
_reflns_limit_k_min 0
_reflns_limit_l_max 12
_reflns_limit_l_min 0
_reflns_number_gt 1616
_reflns_number_total 1655
_reflns_threshold_expression 'I> 3.00 sigma(I)'
_cod_data_source_file b315729f.txt
_cod_data_source_block compound_2
_cod_depositor_comments
;
The following automatic conversions were performed:
'_symmetry_cell_setting' value 'Orthorhombic' changed to 'orthorhombic'
according to '/home/saulius/struct/CIF-dictionaries/cif_core.dic'
dictionary named 'cif_core.dic' version 2.4.1 from 2010-06-29.

Automatic conversion script
Id: cif_fix_enum 1527 2010-12-29 10:47:43Z saulius 

The following automatic conversions were performed:

'_atom_site_adp_type' tag value 'Uij' was replaced with 'Uani' value
21 time.

Automatic conversion script
Id: cif_fix_values 1646 2011-03-28 12:23:43Z adriana 
;
_cod_original_sg_symbol_H-M 'P 21 21 21    '
_cod_original_formula_sum 'C18 H19 N O2 '
_cod_database_code 7102570

loop_
_symmetry_equiv_pos_as_xyz
+X,+Y,+Z
'-X+ 1/2,-Y,+Z+ 1/2'
'+X+ 1/2,-Y+ 1/2,-Z'
'-X,+Y+ 1/2,-Z+ 1/2'

loop_
_atom_site_label
_atom_site_fract_x
_atom_site_fract_y
_atom_site_fract_z
_atom_site_U_iso_or_equiv
_atom_site_occupancy
_atom_site_adp_type
O1 -0.90320(16) -0.15514(10) -0.62177(17) 0.0493(8) 1.00 Uani
C2 -0.84434(16) -0.22950(13) -0.63427(17) 0.0324(8) 1.00 Uani
N3 -0.75289(13) -0.25531(11) -0.54826(17) 0.0347(7) 1.00 Uani
C4 -0.88241(17) -0.29929(12) -0.74221(18) 0.0319(8) 1.00 Uani
C5 -0.89493(17) -0.26903(13) -0.87655(18) 0.0342(8) 1.00 Uani
C6 -0.92307(19) -0.11084(13) -1.0060(2) 0.0366(9) 1.00 Uani
C7 -0.9476(2) -0.32986(15) -0.9703(2) 0.0429(10) 1.00 Uani
O8 -0.74209(15) -0.15100(14) -0.8898(2) 0.0609(10) 1.00 Uani
C9 -1.0507(2) -0.11602(15) -1.0045(2) 0.0409(9) 1.00 Uani
C10 -0.92349(18) -0.39019(15) -0.7058(2) 0.0381(9) 1.00 Uani
C11 -0.9746(2) -0.45086(15) -0.8014(3) 0.0450(10) 1.00 Uani
C12 -0.72319(19) -0.19254(16) -0.4349(2) 0.0416(10) 1.00 Uani
C13 -0.84600(18) -0.17347(14) -0.9202(2) 0.0380(9) 1.00 Uani
C14 -0.66071(18) -0.32718(14) -0.5850(2) 0.0405(9) 1.00 Uani
C15 -0.9861(2) -0.42088(16) -0.9344(2) 0.0468(10) 1.00 Uani
C16 -0.8660(2) -0.04329(14) -1.0891(2) 0.0451(10) 1.00 Uani
C17 -0.7163(2) -0.2447(2) -0.3019(2) 0.0532(12) 1.00 Uani
C18 -0.9363(3) 0.01665(16) -1.1700(3) 0.0561(13) 1.00 Uani
C19 -1.0627(3) 0.01138(16) -1.1653(3) 0.0570(13) 1.00 Uani
C20 -0.5533(2) -0.28331(18) -0.6588(3) 0.0545(12) 1.00 Uani
C21 -1.1197(2) -0.05365(16) -1.0823(3) 0.0512(12) 1.00 Uani
H7 -0.963(3) -0.3075(19) -1.072(3) 0.049(7) 1.00 Uiso
H9 -1.090328 -0.163062 -0.949165 0.047(7) 1.00 Uiso
H10 -0.915(2) -0.4129(16) -0.608(3) 0.033(6) 1.00 Uiso
H11 -0.997(3) -0.516(2) -0.767(3) 0.051(7) 1.00 Uiso
H12A -0.789(3) -0.141(2) -0.427(3) 0.047(7) 1.00 Uiso
H12B -0.644722 -0.163796 -0.450367 0.048(7) 1.00 Uiso
H14A -0.699(2) -0.3766(17) -0.634(3) 0.037(6) 1.00 Uiso
H14B -0.621(3) -0.357(2) -0.499(3) 0.072(10) 1.00 Uiso
H15 -1.019708 -0.462639 -1.001835 0.088(12) 1.00 Uiso
H16 -0.782(3) -0.030(2) -1.092(4) 0.064(9) 1.00 Uiso
H17A -0.696294 -0.200652 -0.230824 0.061(9) 1.00 Uiso
H17B -0.794352 -0.273299 -0.283814 0.066(9) 1.00 Uiso
H17C -0.646(3) -0.299(2) -0.299(4) 0.077(11) 1.00 Uiso
H18 -0.890(3) 0.062(2) -1.234(3) 0.055(7) 1.00 Uiso
H19 -1.108(4) 0.054(3) -1.224(4) 0.092(12) 1.00 Uiso
H20A -0.494918 -0.332246 -0.680275 0.056(8) 1.00 Uiso
H20B -0.590(3) -0.253(3) -0.750(3) 0.068(9) 1.00 Uiso
H20C -0.515(2) -0.2308(19) -0.603(3) 0.043(6) 1.00 Uiso
H21 -1.207403 -0.054792 -1.078197 0.054(8) 1.00 Uiso

loop_
_atom_site_aniso_label
_atom_site_aniso_U_11
_atom_site_aniso_U_22
_atom_site_aniso_U_33
_atom_site_aniso_U_12
_atom_site_aniso_U_13
_atom_site_aniso_U_23
O1 0.0573(9) 0.0401(7) 0.0506(9) 0.0170(7) -.0108(7) -.0059(6)
C2 0.0348(8) 0.0325(8) 0.0299(8) 0.0009(7) -.0005(7) 0.0005(7)
N3 0.0359(7) 0.0366(8) 0.0317(8) 0.0045(7) -.0064(6) -.0050(6)
C4 0.0319(9) 0.0335(9) 0.0302(9) 0.0009(7) -.0016(6) 0.0012(7)
C5 0.0342(8) 0.0371(9) 0.0313(9) 0.0004(7) -.0030(7) 0.0035(7)
C6 0.0475(10) 0.0313(8) 0.0311(8) -.0040(8) -.0022(8) -.0024(7)
C7 0.0494(11) 0.0445(11) 0.0349(10) -.0008(8) -.0084(9) 0.0001(8)
O8 0.0474(8) 0.0685(11) 0.0666(12) -.0191(8) -.0181(9) 0.0221(9)
C9 0.0464(10) 0.0390(9) 0.0374(9) -.0022(8) -.0026(8) 0.0015(8)
C10 0.0420(9) 0.0361(9) 0.0363(9) -.0010(8) -.0029(8) 0.0059(8)
C11 0.0452(9) 0.0348(9) 0.0552(12) -.0068(8) -.0026(9) 0.0022(9)
C12 0.0461(10) 0.0444(9) 0.0343(10) -.0045(8) -.0042(8) -.0082(9)
C13 0.0392(9) 0.0419(10) 0.0328(9) -.0053(8) -.0023(8) 0.0024(8)
C14 0.0394(9) 0.0380(9) 0.0440(10) 0.0079(8) -.0081(9) -.0062(8)
C15 0.0510(11) 0.0404(10) 0.0489(12) -.0026(8) -.0128(10) -.0073(9)
C16 0.0580(12) 0.0356(9) 0.0417(10) -.0097(8) 0.0009(9) 0.0031(9)
C17 0.0558(12) 0.0719(15) 0.0317(10) -.0021(12) -.0071(9) -.0024(11)
C18 0.0839(16) 0.0367(10) 0.0479(12) -.0068(11) -.0043(13) 0.0095(9)
C19 0.0835(16) 0.0378(10) 0.0496(13) 0.0100(11) -.0171(13) 0.0036(10)
C20 0.0419(10) 0.0598(13) 0.0618(14) 0.0076(10) 0.0034(10) -.0122(13)
C21 0.0553(12) 0.0444(10) 0.0538(12) 0.0066(10) -.0126(10) -.0041(11)

loop_
_atom_type_symbol
_atom_type_description
_atom_type_scat_dispersion_real
_atom_type_scat_dispersion_imag
_atom_type_scat_source
'C ' 'C ' 0.0181 0.0091 'Waasmaier & Kirfel, 1995'
'H ' 'H ' 0.0000 0.0000 'Waasmaier & Kirfel, 1995'
'O ' 'O ' 0.0492 0.0322 'Waasmaier & Kirfel, 1995'
'N ' 'N ' 0.0311 0.0180 'Waasmaier & Kirfel, 1995'

loop_
_diffrn_radiation_wavelength
1.54178

loop_
_geom_angle_atom_site_label_1
_geom_angle_atom_site_label_2
_geom_angle_atom_site_label_3
_geom_angle
O1 C2 N3 123.1(5)
O1 C2 C4 118.4(5)
N3 C2 C4 118.3(4)
C2 N3 C12 118.9(5)
C2 N3 C14 122.0(5)
C12 N3 C14 116.6(4)
C2 C4 C5 120.3(4)
C2 C4 C10 119.8(5)
C5 C4 C10 119.2(5)
C4 C5 C7 119.4(5)
C4 C5 C13 120.4(5)
C7 C5 C13 120.1(5)
C9 C6 C13 122.1(6)
C9 C6 C16 119.1(6)
C13 C6 C16 118.8(6)
C5 C7 C15 121.3(6)
C6 C9 C21 120.4(6)
C4 C10 C11 120.7(5)
C10 C11 C15 119.9(6)
N3 C12 C17 113.0(5)
C5 C13 C6 119.2(5)
C5 C13 O8 119.4(6)
C6 C13 O8 121.3(6)
N3 C14 C20 112.0(5)
C7 C15 C11 119.5(6)
C6 C16 C18 119.9(7)
C16 C18 C19 120.1(7)
C18 C19 C21 120.5(7)
C9 C21 C19 120.0(7)

loop_
_geom_bond_atom_site_label_1
_geom_bond_atom_site_label_2
_geom_bond_distance
O1 C2 1.229(7)
C2 N3 1.362(7)
C2 C4 1.506(7)
N3 C12 1.461(8)
N3 C14 1.469(7)
C4 C5 1.402(7)
C4 C10 1.396(8)
C5 C7 1.384(8)
C5 C13 1.503(8)
C6 C9 1.397(9)
C6 C13 1.483(9)
C6 C16 1.399(8)
C7 C15 1.387(9)
O8 C13 1.217(7)
C9 C21 1.387(9)
C10 C11 1.389(9)
C11 C15 1.387(10)
C12 C17 1.507(10)
C14 C20 1.513(10)
C16 C18 1.391(10)
C18 C19 1.385(12)
C19 C21 1.375(11)

loop_
_geom_torsion_atom_site_label_1
_geom_torsion_atom_site_label_2
_geom_torsion_atom_site_label_3
_geom_torsion_atom_site_label_4
_geom_torsion
O1 C2 N3 C12 0.5(2)
O1 C2 N3 C14 -161.5(3)
O1 C2 C4 C5 53.6(2)
O1 C2 C4 C10 -116.5(2)
N3 C2 C4 C5 -131.6(2)
N3 C2 C4 C10 58.3(2)
C4 C2 N3 C12 -174.0(2)
C4 C2 N3 C14 24.1(2)
C12 N3 C2 O1 0.5(2)
C12 N3 C2 C4 -174.0(2)
C2 N3 C12 C17 130.4(2)
C14 N3 C2 O1 -161.5(3)
C14 N3 C2 C4 24.1(2)
C2 N3 C14 C20 87.2(2)
C14 N3 C12 C17 -66.7(2)
C12 N3 C14 C20 -75.1(2)
C5 C4 C2 O1 53.6(2)
C5 C4 C2 N3 -131.6(2)
C2 C4 C5 C7 -170.2(3)
C2 C4 C5 C13 12.9(2)
C10 C4 C2 O1 -116.5(2)
C10 C4 C2 N3 58.3(2)
C2 C4 C10 C11 171.1(3)
C10 C4 C5 C7 0.0(2)
C5 C4 C10 C11 0.9(2)
C10 C4 C5 C13 -177.0(3)
C7 C5 C4 C2 -170.2(3)
C7 C5 C4 C10 0.0(2)
C4 C5 C7 C15 -1.3(2)
C13 C5 C4 C2 12.9(2)
C4 C5 C13 C6 -134.7(3)
C4 C5 C13 O8 48.6(2)
C13 C5 C4 C10 -177.0(3)
C7 C5 C13 C6 48.3(2)
C7 C5 C13 O8 -128.3(3)
C13 C5 C7 C15 175.7(3)
C9 C6 C13 C5 26.3(2)
C9 C6 C13 O8 -157.2(3)
C13 C6 C9 C21 177.4(3)
C9 C6 C16 C18 -0.8(2)
C16 C6 C9 C21 -1.3(2)
C16 C6 C13 C5 -155.0(3)
C16 C6 C13 O8 21.6(2)
C13 C6 C16 C18 -179.6(3)
C15 C7 C5 C4 -1.3(2)
C5 C7 C15 C11 1.7(2)
C15 C7 C5 C13 175.7(3)
C21 C9 C6 C13 177.4(3)
C21 C9 C6 C16 -1.3(2)
C6 C9 C21 C19 2.5(2)
C11 C10 C4 C2 171.1(3)
C11 C10 C4 C5 0.9(2)
C4 C10 C11 C15 -0.5(2)
C15 C11 C10 C4 -0.5(2)
C10 C11 C15 C7 -0.8(2)
C17 C12 N3 C2 130.4(2)
C17 C12 N3 C14 -66.7(2)
C6 C13 C5 C4 -134.7(3)
C6 C13 C5 C7 48.3(2)
C5 C13 C6 C9 26.3(2)
C5 C13 C6 C16 -155.0(3)
O8 C13 C5 C4 48.6(2)
O8 C13 C5 C7 -128.3(3)
O8 C13 C6 C9 -157.2(3)
O8 C13 C6 C16 21.6(2)
C20 C14 N3 C2 87.2(2)
C20 C14 N3 C12 -75.1(2)
C11 C15 C7 C5 1.7(2)
C7 C15 C11 C10 -0.8(2)
C18 C16 C6 C9 -0.8(2)
C18 C16 C6 C13 -179.6(3)
C6 C16 C18 C19 1.9(2)
C19 C18 C16 C6 1.9(2)
C16 C18 C19 C21 -0.7(2)
C18 C19 C21 C9 -1.4(2)
C21 C19 C18 C16 -0.7(2)
C19 C21 C9 C6 2.5(2)
C9 C21 C19 C18 -1.4(2)

loop_
_cod_related_entry_id
_cod_related_entry_database
_cod_related_entry_code
1 ChemSpider 8621881
